data_7229927
loop_
_publ_author_name
'Mahmoudi, Ghodrat'
'Zar\;eba, Jan K.'
'Bauz\'a, Antonio'
'Kubicki, Maciej'
'Bartyzel, Agata'
'Keramidas, Anastasios D.'
'Butusov, Leonid'
'Miros\/law, Barbara'
'Frontera, Antonio'

_publ_section_title
;
 Recurrent supramolecular motifs in discrete complexes and coordination
 polymers based on mercury halides: prevalence of chelate ring stacking
 and substituent effects
;
_journal_issue 8
_journal_name_full CrystEngComm
_journal_page_first 1065
_journal_paper_doi 10.1039/C7CE02166F
_journal_volume 20
_journal_year 2018
_chemical_formula_moiety 'C13 H12 Br4 Hg2 N4 O'
_chemical_formula_sum 'C13 H12 Br4 Hg2 N4 O'
_chemical_formula_weight 961.09
_space_group_crystal_system monoclinic
_space_group_IT_number 14
_space_group_name_Hall '-P 2yn'
_space_group_name_H-M_alt 'P 1 21/n 1'
_symmetry_space_group_name_Hall '-P 2yn'
_symmetry_space_group_name_H-M 'P 1 21/n 1'
_atom_sites_solution_hydrogens geom
_audit_creation_method SHELXL-2014/7
_audit_update_record
;
2017-11-04 deposited with the CCDC.
2018-01-09 downloaded from the CCDC.
;
_cell_angle_alpha 90
_cell_angle_beta 100.782(3)
_cell_angle_gamma 90
_cell_formula_units_Z 4
_cell_length_a 8.7230(15)
_cell_length_b 14.244(2)
_cell_length_c 16.507(3)
_cell_measurement_reflns_used 3300
_cell_measurement_temperature 193(1)
_cell_measurement_theta_max 24
_cell_measurement_theta_min 5
_cell_volume 2014.8(6)
_computing_cell_refinement 'Bruker SAINT'
_computing_data_collection 'Bruker APEX2'
_computing_data_reduction 'Bruker SAINT'
_computing_molecular_graphics 'Mercury (MacRae et al., 2009)'
_computing_publication_material 'SHELXL-2013 (Sheldrick, 2013)'
_computing_structure_refinement 'SHELXL-2013 (Sheldrick, 2013)'
_computing_structure_solution 'SHELXT-2013 (Sheldrick, 2013)'
_diffrn_ambient_temperature 193(1)
_diffrn_measured_fraction_theta_full 0.980
_diffrn_measured_fraction_theta_max 0.975
_diffrn_measurement_device_type 'Bruker APEX-II CCD'
_diffrn_measurement_method '\f and \w scans'
_diffrn_radiation_monochromator graphite
_diffrn_radiation_source 'fine-focus sealed tube'
_diffrn_radiation_type MoK\a
_diffrn_radiation_wavelength 0.71073
_diffrn_reflns_av_R_equivalents 0.0606
_diffrn_reflns_av_unetI/netI 0.0532
_diffrn_reflns_Laue_measured_fraction_full 0.980
_diffrn_reflns_Laue_measured_fraction_max 0.975
_diffrn_reflns_limit_h_max 10
_diffrn_reflns_limit_h_min -10
_diffrn_reflns_limit_k_max 16
_diffrn_reflns_limit_k_min -16
_diffrn_reflns_limit_l_max 19
_diffrn_reflns_limit_l_min -19
_diffrn_reflns_number 13846
_diffrn_reflns_point_group_measured_fraction_full 0.980
_diffrn_reflns_point_group_measured_fraction_max 0.975
_diffrn_reflns_theta_full 25.000
_diffrn_reflns_theta_max 25.090
_diffrn_reflns_theta_min 1.903
_exptl_absorpt_coefficient_mu 23.163
_exptl_absorpt_correction_T_max 0.7452
_exptl_absorpt_correction_T_min 0.3223
_exptl_absorpt_correction_type multi-scan
_exptl_absorpt_process_details 'SADABS, Bruker-AXS, 2010'
_exptl_crystal_colour colourless
_exptl_crystal_density_diffrn 3.168
_exptl_crystal_description block
_exptl_crystal_F_000 1704
_exptl_crystal_size_max 0.320
_exptl_crystal_size_mid 0.320
_exptl_crystal_size_min 0.210
_refine_diff_density_max 1.101
_refine_diff_density_min -1.635
_refine_diff_density_rms 0.277
_refine_ls_extinction_method none
_refine_ls_goodness_of_fit_ref 1.023
_refine_ls_hydrogen_treatment constr
_refine_ls_matrix_type full
_refine_ls_number_parameters 218
_refine_ls_number_reflns 3496
_refine_ls_number_restraints 0
_refine_ls_restrained_S_all 1.023
_refine_ls_R_factor_all 0.0447
_refine_ls_R_factor_gt 0.0323
_refine_ls_shift/su_max 0.001
_refine_ls_shift/su_mean 0.000
_refine_ls_structure_factor_coef Fsqd
_refine_ls_weighting_details 'w=1/[\s^2^(Fo^2^)+(0.0355P)^2^] where P=(Fo^2^+2Fc^2^)/3'
_refine_ls_weighting_scheme calc
_refine_ls_wR_factor_gt 0.0734
_refine_ls_wR_factor_ref 0.0776
_reflns_Friedel_coverage 0.000
_reflns_number_gt 2881
_reflns_number_total 3496
_reflns_threshold_expression 'I > 2\s(I)'
_cod_data_source_file c7ce02166f2.cif
_cod_data_source_block 1
_cod_depositor_comments 'Adding full bibliography for 7229927--7229931.cif.'
_cod_database_code 7229927
_shelx_shelxl_version_number 2014/7
_shelx_space_group_comment
;
The symmetry employed for this shelxl refinement is uniquely defined
by the following loop, which should always be used as a source of
symmetry information in preference to the above space-group names.
They are only intended as comments.
;
_shelx_estimated_absorpt_t_min 0.050
_shelx_estimated_absorpt_t_max 0.085

loop_
_space_group_symop_operation_xyz
'x, y, z'
'-x+1/2, y+1/2, -z+1/2'
'-x, -y, -z'
'x-1/2, -y-1/2, z-1/2'

loop_
_atom_site_label
_atom_site_type_symbol
_atom_site_fract_x
_atom_site_fract_y
_atom_site_fract_z
_atom_site_U_iso_or_equiv
_atom_site_adp_type
_atom_site_occupancy
_atom_site_site_symmetry_order
_atom_site_calc_flag
_atom_site_refinement_flags_posn
_atom_site_refinement_flags_adp
Hg1 Hg -0.21377(4) 0.56213(2) 0.15367(2) 0.02581(11) Uani 1 1 d . .
Hg2 Hg -0.16138(4) 0.83575(2) 0.07571(2) 0.02386(11) Uani 1 1 d . .
Br1 Br -0.28604(15) 0.41164(7) 0.08656(7) 0.0521(3) Uani 1 1 d . .
Br2 Br -0.25189(10) 0.69718(6) 0.24292(5) 0.0284(2) Uani 1 1 d . .
Br3 Br -0.24146(15) 0.68049(7) 0.00746(6) 0.0492(3) Uani 1 1 d . .
Br4 Br -0.27748(10) 0.96022(6) 0.15198(6) 0.0305(2) Uani 1 1 d . .
N1 N 0.5964(7) 0.6713(4) 0.6542(4) 0.0199(15) Uani 1 1 d . .
C2 C 0.6205(11) 0.6772(5) 0.7360(5) 0.025(2) Uani 1 1 d . .
H2 H 0.5326 0.6810 0.7622 0.030 Uiso 1 1 calc R U
C3 C 0.7666(11) 0.6780(6) 0.7838(5) 0.029(2) Uani 1 1 d . .
H3 H 0.7800 0.6825 0.8422 0.035 Uiso 1 1 calc R U
C4 C 0.8936(11) 0.6721(5) 0.7458(5) 0.029(2) Uani 1 1 d . .
H4 H 0.9963 0.6713 0.7776 0.034 Uiso 1 1 calc R U
C5 C 0.8697(10) 0.6674(5) 0.6604(5) 0.0237(19) Uani 1 1 d . .
H5 H 0.9560 0.6660 0.6329 0.028 Uiso 1 1 calc R U
C6 C 0.7182(9) 0.6647(5) 0.6158(5) 0.0171(17) Uani 1 1 d . .
C7 C 0.6868(9) 0.6516(5) 0.5243(5) 0.0182(17) Uani 1 1 d . .
C71 C 0.8202(10) 0.6643(7) 0.4795(5) 0.032(2) Uani 1 1 d . .
H71A H 0.8906 0.6102 0.4901 0.048 Uiso 1 1 calc R U
H71B H 0.8774 0.7217 0.4989 0.048 Uiso 1 1 calc R U
H71C H 0.7796 0.6692 0.4201 0.048 Uiso 1 1 calc R U
N8 N 0.5460(7) 0.6297(4) 0.4945(4) 0.0151(14) Uani 1 1 d . .
N9 N 0.4981(7) 0.6141(5) 0.4109(4) 0.0203(15) Uani 1 1 d . .
H9 H 0.5627 0.6200 0.3762 0.024 Uiso 1 1 calc R U
C10 C 0.3459(9) 0.5889(5) 0.3849(5) 0.0195(18) Uani 1 1 d . .
O10 O 0.2543(7) 0.5817(4) 0.4319(4) 0.0328(15) Uani 1 1 d . .
C11 C 0.2946(9) 0.5743(5) 0.2949(5) 0.0161(17) Uani 1 1 d . .
C12 C 0.1343(9) 0.5740(5) 0.2672(5) 0.0210(18) Uani 1 1 d . .
H12 H 0.0681 0.5811 0.3064 0.025 Uiso 1 1 calc R U
N13 N 0.0685(8) 0.5641(5) 0.1869(4) 0.0250(16) Uani 1 1 d . .
C14 C 0.1639(10) 0.5535(6) 0.1313(5) 0.027(2) Uani 1 1 d . .
H14 H 0.1193 0.5474 0.0745 0.032 Uiso 1 1 calc R U
C15 C 0.3219(10) 0.5516(7) 0.1551(5) 0.032(2) Uani 1 1 d . .
H15 H 0.3859 0.5444 0.1149 0.038 Uiso 1 1 calc R U
C16 C 0.3896(9) 0.5599(6) 0.2372(5) 0.025(2) Uani 1 1 d . .
H16 H 0.4997 0.5558 0.2541 0.030 Uiso 1 1 calc R U

loop_
_atom_site_aniso_label
_atom_site_aniso_U_11
_atom_site_aniso_U_22
_atom_site_aniso_U_33
_atom_site_aniso_U_23
_atom_site_aniso_U_13
_atom_site_aniso_U_12
Hg1 0.0193(2) 0.0347(2) 0.0218(2) -0.00434(15) -0.00032(14) -0.00101(14)
Hg2 0.01694(19) 0.0343(2) 0.0207(2) -0.00182(14) 0.00456(14) -0.00241(13)
Br1 0.0768(9) 0.0375(6) 0.0351(6) -0.0082(5) -0.0077(6) -0.0119(5)
Br2 0.0324(5) 0.0309(5) 0.0241(5) 0.0004(4) 0.0109(4) 0.0026(4)
Br3 0.0916(9) 0.0412(6) 0.0124(5) -0.0034(4) 0.0038(5) -0.0235(5)
Br4 0.0283(5) 0.0328(5) 0.0342(5) -0.0042(4) 0.0154(4) -0.0034(4)
N1 0.015(4) 0.031(4) 0.013(4) -0.004(3) 0.002(3) 0.003(3)
C2 0.033(5) 0.029(5) 0.013(5) -0.003(4) 0.000(4) 0.002(4)
C3 0.040(6) 0.031(5) 0.014(5) -0.006(4) -0.001(4) 0.002(4)
C4 0.030(5) 0.023(5) 0.028(5) 0.000(4) -0.009(4) -0.002(4)
C5 0.018(5) 0.028(5) 0.024(5) 0.003(4) 0.001(4) -0.002(4)
C6 0.010(4) 0.021(4) 0.020(4) 0.002(3) 0.001(3) -0.006(3)
C7 0.015(4) 0.023(4) 0.016(4) 0.001(3) 0.001(3) 0.003(3)
C71 0.018(5) 0.054(6) 0.026(5) -0.005(4) 0.009(4) -0.004(4)
N8 0.014(4) 0.020(3) 0.011(3) -0.002(3) 0.001(3) 0.004(3)
N9 0.017(4) 0.034(4) 0.010(4) -0.009(3) 0.002(3) -0.005(3)
C10 0.020(5) 0.017(4) 0.020(5) -0.003(3) -0.002(4) 0.006(3)
O10 0.020(3) 0.060(4) 0.021(3) -0.007(3) 0.009(3) -0.011(3)
C11 0.012(4) 0.014(4) 0.022(5) -0.006(3) 0.002(3) 0.001(3)
C12 0.022(5) 0.029(4) 0.014(4) -0.007(3) 0.008(4) -0.001(3)
N13 0.019(4) 0.037(4) 0.017(4) -0.005(3) -0.002(3) 0.003(3)
C14 0.028(5) 0.041(5) 0.009(4) -0.006(4) -0.001(4) 0.001(4)
C15 0.018(5) 0.058(6) 0.021(5) -0.001(4) 0.006(4) 0.002(4)
C16 0.009(4) 0.048(5) 0.017(5) -0.005(4) 0.005(3) 0.000(4)

loop_
_atom_type_symbol
_atom_type_description
_atom_type_scat_dispersion_real
_atom_type_scat_dispersion_imag
_atom_type_scat_source
C C 0.0033 0.0016 'International Tables Vol C Tables 4.2.6.8 and 6.1.1.4'
H H 0.0000 0.0000 'International Tables Vol C Tables 4.2.6.8 and 6.1.1.4'
N N 0.0061 0.0033 'International Tables Vol C Tables 4.2.6.8 and 6.1.1.4'
O O 0.0106 0.0060 'International Tables Vol C Tables 4.2.6.8 and 6.1.1.4'
Br Br -0.2901 2.4595 'International Tables Vol C Tables 4.2.6.8 and 6.1.1.4'
Hg Hg -2.3894 9.2266 'International Tables Vol C Tables 4.2.6.8 and 6.1.1.4'

loop_
_geom_angle_atom_site_label_1
_geom_angle_atom_site_label_2
_geom_angle_atom_site_label_3
_geom_angle
_geom_angle_site_symmetry_1
_geom_angle_site_symmetry_3
N13 Hg1 Br1 106.17(16) . .
N13 Hg1 Br2 95.73(16) . .
Br1 Hg1 Br2 153.87(4) . .
N13 Hg1 Br3 95.99(17) . .
Br1 Hg1 Br3 99.08(4) . .
Br2 Hg1 Br3 92.50(3) . .
N1 Hg2 N8 66.1(2) 4_575 4_575
N1 Hg2 Br4 100.75(16) 4_575 .
N8 Hg2 Br4 122.32(14) 4_575 .
N1 Hg2 Br3 111.19(16) 4_575 .
N8 Hg2 Br3 95.79(14) 4_575 .
Br4 Hg2 Br3 138.07(4) . .
N1 Hg2 O10 126.0(2) 4_575 4_575
N8 Hg2 O10 62.26(19) 4_575 4_575
Br4 Hg2 O10 93.81(13) . 4_575
Br3 Hg2 O10 88.94(14) . 4_575
Hg2 Br3 Hg1 99.45(3) . .
C2 N1 C6 119.8(7) . .
C2 N1 Hg2 120.6(5) . 4_676
C6 N1 Hg2 119.5(5) . 4_676
N1 C2 C3 122.7(8) . .
N1 C2 H2 118.7 . .
C3 C2 H2 118.7 . .
C4 C3 C2 118.6(8) . .
C4 C3 H3 120.7 . .
C2 C3 H3 120.7 . .
C3 C4 C5 119.1(8) . .
C3 C4 H4 120.4 . .
C5 C4 H4 120.4 . .
C6 C5 C4 119.2(8) . .
C6 C5 H5 120.4 . .
C4 C5 H5 120.4 . .
N1 C6 C5 120.5(7) . .
N1 C6 C7 118.4(7) . .
C5 C6 C7 121.1(7) . .
N8 C7 C6 113.8(7) . .
N8 C7 C71 128.2(7) . .
C6 C7 C71 118.1(7) . .
C7 C71 H71A 109.5 . .
C7 C71 H71B 109.5 . .
H71A C71 H71B 109.5 . .
C7 C71 H71C 109.5 . .
H71A C71 H71C 109.5 . .
H71B C71 H71C 109.5 . .
C7 N8 N9 121.0(6) . .
C7 N8 Hg2 119.2(5) . 4_676
N9 N8 Hg2 117.0(4) . 4_676
C10 N9 N8 116.9(6) . .
C10 N9 H9 121.6 . .
N8 N9 H9 121.6 . .
O10 C10 N9 122.4(7) . .
O10 C10 C11 121.0(7) . .
N9 C10 C11 116.5(7) . .
C10 O10 Hg2 115.6(5) . 4_676
C12 C11 C16 117.9(7) . .
C12 C11 C10 115.2(7) . .
C16 C11 C10 126.9(7) . .
N13 C12 C11 122.8(8) . .
N13 C12 H12 118.6 . .
C11 C12 H12 118.6 . .
C12 N13 C14 118.2(7) . .
C12 N13 Hg1 116.9(5) . .
C14 N13 Hg1 124.8(5) . .
N13 C14 C15 121.5(8) . .
N13 C14 H14 119.2 . .
C15 C14 H14 119.2 . .
C14 C15 C16 120.5(8) . .
C14 C15 H15 119.8 . .
C16 C15 H15 119.8 . .
C15 C16 C11 119.0(8) . .
C15 C16 H16 120.5 . .
C11 C16 H16 120.5 . .

loop_
_geom_bond_atom_site_label_1
_geom_bond_atom_site_label_2
_geom_bond_distance
_geom_bond_site_symmetry_2
Hg1 N13 2.420(7) .
Hg1 Br1 2.4409(11) .
Hg1 Br2 2.4829(9) .
Hg1 Br3 2.9168(11) .
Hg2 N1 2.378(6) 4_575
Hg2 N8 2.494(6) 4_575
Hg2 Br4 2.4962(9) .
Hg2 Br3 2.5206(10) .
Hg2 O10 2.628(6) 4_575
N1 C2 1.329(10) .
N1 C6 1.339(10) .
N1 Hg2 2.378(6) 4_676
C2 C3 1.369(12) .
C2 H2 0.9500 .
C3 C4 1.373(13) .
C3 H3 0.9500 .
C4 C5 1.387(11) .
C4 H4 0.9500 .
C5 C6 1.388(11) .
C5 H5 0.9500 .
C6 C7 1.494(11) .
C7 N8 1.274(9) .
C7 C71 1.503(11) .
C71 H71A 0.9800 .
C71 H71B 0.9800 .
C71 H71C 0.9800 .
N8 N9 1.382(8) .
N8 Hg2 2.494(6) 4_676
N9 C10 1.365(10) .
N9 H9 0.8800 .
C10 O10 1.218(10) .
C10 C11 1.484(11) .
O10 Hg2 2.628(6) 4_676
C11 C12 1.387(11) .
C11 C16 1.390(11) .
C12 N13 1.349(10) .
C12 H12 0.9500 .
N13 C14 1.358(11) .
C14 C15 1.361(12) .
C14 H14 0.9500 .
C15 C16 1.378(11) .
C15 H15 0.9500 .
C16 H16 0.9500 .
